data_7028296
loop_
_publ_author_name
'B\"unzli, Andreas M'
'Bolink, Henk J.'
'Constable, Edwin C.'
'Housecroft, Catherine E.'
'Junquera-Hern\'andez, Jos\'e M'
'Neuburger, Markus'
'Ort\'i, Enrique'
'Perteg\'as, Antonio'
'Serrano-P\'erez, Juan J'
'Tordera, Daniel'
'Zampese, Jennifer A.'

_publ_section_title
;
 Thienylpyridine-based cyclometallated iridium(III) complexes and their
 use in solid state light-emitting electrochemical cells.
;
_journal_issue 2
_journal_name_full 'Dalton transactions (Cambridge, England : 2003)'
_journal_page_first 738
_journal_page_last 750
_journal_paper_doi 10.1039/c3dt52622d
_journal_volume 43
_journal_year 2014
_chemical_formula_moiety 'C12 H12 N2 S2'
_chemical_formula_sum 'C12 H12 N2 S2'
_chemical_formula_weight 248.37
_space_group_IT_number 14
_symmetry_cell_setting monoclinic
_symmetry_space_group_name_Hall '-P 2yn'
_symmetry_space_group_name_H-M 'P 1 21/n 1'
_atom_sites_solution_hydrogens difmap
_atom_sites_solution_primary other
_audit_creation_date 12-05-14
_audit_creation_method CRYSTALS_ver_14.23
_cell_angle_alpha 90
_cell_angle_beta 105.203(4)
_cell_angle_gamma 90
_cell_formula_units_Z 2
_cell_length_a 8.5217(8)
_cell_length_b 5.3745(5)
_cell_length_c 12.8745(10)
_cell_measurement_reflns_used 2874
_cell_measurement_temperature 123
_cell_measurement_theta_max 33
_cell_measurement_theta_min 3
_cell_volume 569.01(9)
_computing_cell_refinement 'Apex2 (Bruker AXS, 2006)'
_computing_data_collection 'Apex2 (Bruker AXS, 2006)'
_computing_data_reduction 'Apex2 (Bruker AXS, 2006)'
_computing_molecular_graphics 'CAMERON (Watkin et al., 1996)'
_computing_publication_material 'CRYSTALS (Betteridge et al., 2003)'
_computing_structure_refinement 'CRYSTALS (Betteridge et al., 2003)'
_computing_structure_solution 'Superflip (Palatinus & Chapuis, 2007)'
_diffrn_ambient_temperature 123
_diffrn_measured_fraction_theta_full 0.998
_diffrn_measured_fraction_theta_max 0.998
_diffrn_measurement_device Area
_diffrn_measurement_device_type 'Bruker Kappa Apex2'
_diffrn_measurement_method '\f & \w scans'
_diffrn_radiation_monochromator graphite
_diffrn_radiation_type 'Mo K\a'
_diffrn_radiation_wavelength 0.71073
_diffrn_reflns_av_R_equivalents 0.029
_diffrn_reflns_limit_h_max 12
_diffrn_reflns_limit_h_min -12
_diffrn_reflns_limit_k_max 7
_diffrn_reflns_limit_k_min -7
_diffrn_reflns_limit_l_max 18
_diffrn_reflns_limit_l_min -18
_diffrn_reflns_number 8091
_diffrn_reflns_theta_full 31.495
_diffrn_reflns_theta_max 31.495
_diffrn_reflns_theta_min 3.310
_diffrn_standards_number 0
_exptl_absorpt_coefficient_mu 0.439
_exptl_absorpt_correction_T_max 0.97
_exptl_absorpt_correction_T_min 0.94
_exptl_absorpt_correction_type multi-scan
_exptl_absorpt_process_details 'SADABS (Siemens, 1996)'
_exptl_crystal_colour colourless
_exptl_crystal_density_diffrn 1.450
_exptl_crystal_density_method 'not measured'
_exptl_crystal_description block
_exptl_crystal_F_000 260
_exptl_crystal_size_max 0.190
_exptl_crystal_size_mid 0.130
_exptl_crystal_size_min 0.080
_refine_diff_density_max 0.38
_refine_diff_density_min -0.24
_refine_ls_extinction_method None
_refine_ls_goodness_of_fit_ref 1.0768
_refine_ls_hydrogen_treatment constr
_refine_ls_matrix_type full
_refine_ls_number_parameters 73
_refine_ls_number_reflns 1424
_refine_ls_number_restraints 0
_refine_ls_R_factor_all 0.0369
_refine_ls_R_factor_gt 0.0294
_refine_ls_shift/su_max 0.0006060
_refine_ls_shift/su_mean 0.0000569
_refine_ls_structure_factor_coef F
_refine_ls_weighting_details
;
 Method= Modified Sheldrick 
 w=1/[\s^2^(F) + ( 0.00P)^2^ + 0.01P] 
 ,where P=(max(Fo,0) + 2Fc)/3 
;
_refine_ls_weighting_scheme calc
_refine_ls_wR_factor_all 0.0580
_refine_ls_wR_factor_gt 0.0401
_refine_ls_wR_factor_ref 0.0385
_reflns_limit_h_max 12
_reflns_limit_h_min -12
_reflns_limit_k_max 7
_reflns_limit_k_min 0
_reflns_limit_l_max 18
_reflns_limit_l_min 0
_reflns_number_gt 1556
_reflns_number_total 1891
_reflns_threshold_expression I>2.0\s(I)
_oxford_diffrn_Wilson_B_factor 1.27
_oxford_diffrn_Wilson_scale 11.64
_oxford_refine_ls_r_factor_ref 0.0275
_oxford_refine_ls_scale 0.2994(6)
_oxford_reflns_number_all 1890
_oxford_reflns_threshold_expression_ref I>3.0\s(I)
_oxford_structure_analysis_title 'ab056_123k_0ma in P2(1)/n'
_cod_data_source_file c3dt52622d.txt
_cod_data_source_block global
_cod_depositor_comments
;
The following automatic conversions were performed:

'_symmetry_cell_setting' value 'Monoclinic' changed to 'monoclinic'
according to
/usr/data/users/saulius/automatic-downloads/current/RSC/lib/dictionaries/cif_core.dic
dictionary named 'cif_core.dic' version 2.4.2 from
2011-04-26.

'_atom_sites_solution_primary' value 'Other' changed to
'other' according to
/usr/data/users/saulius/automatic-downloads/current/RSC/lib/dictionaries/cif_core.dic
dictionary named 'cif_core.dic' version 2.4.2 from 2011-04-26.

Automatic conversion script
Id: cif_fix_values 2281 2013-09-26 08:29:07Z andrius 
;
_cod_original_sg_symbol_H-M 'P 21/n'
_cod_database_code 7028296

loop_
_symmetry_equiv_pos_as_xyz
x,y,z
-x,-y,-z
-x+1/2,y+1/2,-z+1/2
x+1/2,-y+1/2,z+1/2

loop_
_atom_site_label
_atom_site_type_symbol
_atom_site_fract_x
_atom_site_fract_y
_atom_site_fract_z
_atom_site_U_iso_or_equiv
_atom_site_occupancy
_atom_site_adp_type
_atom_site_refinement_flags_posn
N1 N -0.01432(14) 0.26271(19) 0.08540(8) 0.0153 1.0000 Uani .
C1 C 0.05485(15) 0.0945(2) 0.03317(9) 0.0136 1.0000 Uani .
C2 C 0.21984(15) 0.0928(2) 0.03947(9) 0.0149 1.0000 Uani .
C3 C 0.32102(15) 0.2740(2) 0.10037(10) 0.0143 1.0000 Uani .
C4 C 0.25049(15) 0.4522(2) 0.15225(9) 0.0158 1.0000 Uani .
C5 C 0.08415(16) 0.4366(2) 0.14219(9) 0.0165 1.0000 Uani .
C6 C 0.61521(17) 0.5263(3) 0.18025(11) 0.0227 1.0000 Uani .
S1 S 0.52823(4) 0.25368(6) 0.10691(3) 0.0174 1.0000 Uani .
H21 H 0.2630 -0.0322 0.0032 0.0194 1.0000 Uiso R
H41 H 0.3119 0.5829 0.1932 0.0201 1.0000 Uiso R
H51 H 0.0345 0.5582 0.1791 0.0195 1.0000 Uiso R
H63 H 0.5660 0.6768 0.1448 0.0341 1.0000 Uiso R
H62 H 0.7287 0.5243 0.1818 0.0350 1.0000 Uiso R
H61 H 0.6037 0.5206 0.2528 0.0345 1.0000 Uiso R

loop_
_atom_site_aniso_label
_atom_site_aniso_U_11
_atom_site_aniso_U_22
_atom_site_aniso_U_33
_atom_site_aniso_U_23
_atom_site_aniso_U_13
_atom_site_aniso_U_12
N1 0.0162(5) 0.0157(5) 0.0139(4) -0.0016(4) 0.0040(4) 0.0008(4)
C1 0.0151(6) 0.0134(5) 0.0122(5) -0.0002(4) 0.0034(4) 0.0003(4)
C2 0.0145(6) 0.0152(6) 0.0153(5) -0.0022(4) 0.0043(4) 0.0002(4)
C3 0.0144(5) 0.0155(6) 0.0127(5) 0.0015(4) 0.0030(4) 0.0001(4)
C4 0.0165(6) 0.0147(6) 0.0152(5) -0.0021(4) 0.0021(4) -0.0009(4)
C5 0.0184(6) 0.0157(6) 0.0154(5) -0.0024(4) 0.0046(4) 0.0015(5)
C6 0.0180(6) 0.0247(7) 0.0242(6) -0.0062(5) 0.0033(5) -0.0053(5)
S1 0.01361(15) 0.01830(16) 0.02004(16) -0.00338(12) 0.00377(11) -0.00065(12)

loop_
_atom_type_symbol
_atom_type_scat_dispersion_real
_atom_type_scat_dispersion_imag
_atom_type_scat_Cromer_Mann_a1
_atom_type_scat_Cromer_Mann_b1
_atom_type_scat_Cromer_Mann_a2
_atom_type_scat_Cromer_Mann_b2
_atom_type_scat_Cromer_Mann_a3
_atom_type_scat_Cromer_Mann_b3
_atom_type_scat_Cromer_Mann_a4
_atom_type_scat_Cromer_Mann_b4
_atom_type_scat_Cromer_Mann_c
_atom_type_scat_source
C 0.0033 0.0016 2.3100 20.8439 1.0200 10.2075 1.5886 0.5687 0.8650 51.6512 0.2156 'International Tables Vol C 4.2.6.8 and 6.1.1.4'
H 0.0000 0.0000 0.4930 10.5109 0.3229 26.1257 0.1402 3.1424 0.0408 57.7998 0.0030 'International Tables Vol C 4.2.6.8 and 6.1.1.4'
N 0.0061 0.0033 12.2126 0.0057 3.1322 9.8933 2.0125 28.9975 1.1663 0.5826 -11.5290 'International Tables Vol C 4.2.6.8 and 6.1.1.4'
S 0.1246 0.1234 6.9053 1.4679 5.2034 22.2151 1.4379 0.2536 1.5863 56.1720 0.8669 'International Tables Vol C 4.2.6.8 and 6.1.1.4'

loop_
_geom_angle_atom_site_label_1
_geom_angle_site_symmetry_1
_geom_angle_atom_site_label_2
_geom_angle_atom_site_label_3
_geom_angle
_geom_angle_publ_flag
C1 . N1 C5 116.52(11) yes
C1 2_555 C1 N1 116.87(13) yes
C1 2_555 C1 C2 120.22(13) yes
N1 . C1 C2 122.91(11) yes
C1 . C2 C3 119.68(11) yes
C1 . C2 H21 119.7 no
C3 . C2 H21 120.6 no
C2 . C3 C4 117.94(11) yes
C2 . C3 S1 116.76(9) yes
C4 . C3 S1 125.28(10) yes
C3 . C4 C5 118.14(11) yes
C3 . C4 H41 122.1 no
C5 . C4 H41 119.8 no
C4 . C5 N1 124.78(12) yes
C4 . C5 H51 118.6 no
N1 . C5 H51 116.6 no
S1 . C6 H63 111.4 no
S1 . C6 H62 106.1 no
H63 . C6 H62 109.1 no
S1 . C6 H61 110.5 no
H63 . C6 H61 109.9 no
H62 . C6 H61 109.7 no
C6 . S1 C3 104.30(6) yes

loop_
_geom_bond_atom_site_label_1
_geom_bond_atom_site_label_2
_geom_bond_site_symmetry_2
_geom_bond_distance
_geom_bond_publ_flag
N1 C1 . 1.3507(15) yes
N1 C5 . 1.3379(16) yes
C1 C1 2_555 1.489(2) yes
C1 C2 . 1.3870(17) yes
C2 C3 . 1.3970(17) yes
C2 H21 . 0.946 no
C3 C4 . 1.3911(17) yes
C3 S1 . 1.7490(13) yes
C4 C5 . 1.3918(18) yes
C4 H41 . 0.949 no
C5 H51 . 0.968 no
C6 S1 . 1.7944(14) yes
C6 H63 . 0.969 no
C6 H62 . 0.962 no
C6 H61 . 0.965 no
